data_4503120
loop_
_publ_author_name
'Zeng, Qingdao'
'Li, Min'
'Wu, Dongxia'
'Lei, Shengbin'
'Liu, Caiming'
'Piao, Lingyu'
'Yang, Yanlian'
'An, Shiyan'
'Wang, Chen'

_publ_section_title
;
 Organic&#x2212;Inorganic Hybrid Aligned by the Ligand&#x2212;Ligand
 Hydrogen Bonds by Using Pyridyl-Substituted Oxalamides as the Building
 Blocks
;
_journal_issue 3
_journal_name_full 'Crystal Growth &amp; Design'
_journal_page_first 869
_journal_paper_doi 10.1021/cg070506u
_journal_volume 8
_journal_year 2008
_chemical_formula_sum 'C56 H64 Br4 Cu2 N16 O12'
_chemical_formula_weight 1599.95
_chemical_name_systematic
; 
 ? 
;
_space_group_IT_number 13
_symmetry_cell_setting monoclinic
_symmetry_space_group_name_Hall '-P 2yc'
_symmetry_space_group_name_H-M 'P 1 2/c 1'
_atom_sites_solution_hydrogens geom
_atom_sites_solution_primary direct
_atom_sites_solution_secondary difmap
_audit_creation_method SHELXL-97
_cell_angle_alpha 90.00
_cell_angle_beta 133.577(17)
_cell_angle_gamma 90.00
_cell_formula_units_Z 1
_cell_length_a 17.314(3)
_cell_length_b 5.3628(11)
_cell_length_c 23.927(7)
_cell_measurement_reflns_used 12472
_cell_measurement_temperature 293(2)
_cell_measurement_theta_max 27.48
_cell_measurement_theta_min 1.70
_cell_volume 1609.5(8)
_computing_cell_refinement 'Rapid Auto(Rigaku 2001)'
_computing_data_collection 'Rapid Auto(Rigaku 2001)'
_computing_data_reduction 'Rapid Auto(Rigaku 2001)'
_computing_structure_refinement 'SHELXL-97 (Sheldrick, 1997)'
_computing_structure_solution 'SHELXS-97 (Sheldrick, 1990)'
_diffrn_ambient_temperature 293(2)
_diffrn_measured_fraction_theta_full 0.981
_diffrn_measured_fraction_theta_max 0.981
_diffrn_measurement_device_type 'Rigaku Raxis Rapid IP'
_diffrn_measurement_method '\w Oscillation'
_diffrn_radiation_monochromator graphite
_diffrn_radiation_source 'Rotating Anode'
_diffrn_radiation_type MoK\a
_diffrn_radiation_wavelength 0.71073
_diffrn_reflns_av_R_equivalents 0.0573
_diffrn_reflns_av_sigmaI/netI 0.0740
_diffrn_reflns_limit_h_max 22
_diffrn_reflns_limit_h_min -22
_diffrn_reflns_limit_k_max 6
_diffrn_reflns_limit_k_min -6
_diffrn_reflns_limit_l_max 22
_diffrn_reflns_limit_l_min -31
_diffrn_reflns_number 12472
_diffrn_reflns_theta_full 27.48
_diffrn_reflns_theta_max 27.48
_diffrn_reflns_theta_min 1.70
_exptl_absorpt_coefficient_mu 3.215
_exptl_absorpt_correction_T_max 0.8532
_exptl_absorpt_correction_T_min 0.4547
_exptl_absorpt_correction_type empirical
_exptl_absorpt_process_details Abscor
_exptl_crystal_colour green
_exptl_crystal_density_diffrn 1.651
_exptl_crystal_density_method 'not measured'
_exptl_crystal_description platelet
_exptl_crystal_F_000 806
_exptl_crystal_size_max 0.29
_exptl_crystal_size_mid 0.16
_exptl_crystal_size_min 0.05
_refine_diff_density_max 0.837
_refine_diff_density_min -0.668
_refine_diff_density_rms 0.136
_refine_ls_extinction_method none
_refine_ls_goodness_of_fit_ref 0.975
_refine_ls_hydrogen_treatment mixed
_refine_ls_matrix_type full
_refine_ls_number_parameters 205
_refine_ls_number_reflns 3618
_refine_ls_number_restraints 0
_refine_ls_restrained_S_all 0.975
_refine_ls_R_factor_all 0.0862
_refine_ls_R_factor_gt 0.0479
_refine_ls_shift/su_max 0.000
_refine_ls_shift/su_mean 0.000
_refine_ls_structure_factor_coef Fsqd
_refine_ls_weighting_details 'calc w=1/[\s^2^(Fo^2^)+(0.0654P)^2^+0.0000P] where P=(Fo^2^+2Fc^2^)/3'
_refine_ls_weighting_scheme calc
_refine_ls_wR_factor_gt 0.1110
_refine_ls_wR_factor_ref 0.1344
_reflns_number_gt 2237
_reflns_number_total 3618
_reflns_threshold_expression >2sigma(I)
_cod_data_source_file cg070506u-file002.cif
_cod_data_source_block q
_cod_depositor_comments
;
The following automatic conversions were performed:

'_symmetry_cell_setting' value 'Monoclinic' changed to 'monoclinic'
according to /home/saulius/struct/CIF-dictionaries/cif_core.dic
dictionary named 'cif_core.dic' version 2.4.1 from
2010-06-29.

'_exptl_absorpt_correction_type' value 'Empirical'
changed to 'empirical' according to
/home/saulius/struct/CIF-dictionaries/cif_core.dic dictionary named
'cif_core.dic' version 2.4.1 from 2010-06-29.

Automatic conversion script
Id: cif_fix_values 1715 2011-07-08 13:25:40Z adriana 
;
_cod_original_cell_volume 1609.5(6)
_cod_original_sg_symbol_H-M P2/c
_cod_database_code 4503120

loop_
_symmetry_equiv_pos_as_xyz
'x, y, z'
'-x, y, -z+1/2'
'-x, -y, -z'
'x, -y, z-1/2'

loop_
_atom_site_label
_atom_site_type_symbol
_atom_site_fract_x
_atom_site_fract_y
_atom_site_fract_z
_atom_site_U_iso_or_equiv
_atom_site_adp_type
_atom_site_occupancy
_atom_site_symmetry_multiplicity
_atom_site_calc_flag
_atom_site_refinement_flags
Br1 Br 1.0000 0.30329(12) 0.7500 0.03671(19) Uani 1 2 d S
Br2 Br 0.5000 -0.20686(17) 0.7500 0.0613(3) Uani 1 2 d S
Cu1 Cu 1.0000 -0.19569(14) 0.7500 0.0263(2) Uani 1 2 d S
O1 O 0.6077(3) 0.2014(8) 0.5653(2) 0.0625(11) Uani 1 1 d .
O2 O 0.9153(3) -0.2533(6) 0.9434(2) 0.0462(9) Uani 1 1 d .
N1 N 0.8947(3) -0.1960(7) 0.6300(2) 0.0298(8) Uani 1 1 d .
N2 N 0.5538(3) 0.0200(8) 0.4582(2) 0.0404(10) Uani 1 1 d .
H2A H 0.5069 -0.0757 0.4197 0.048 Uiso 1 1 calc R
N3 N 0.8722(3) -0.1964(7) 0.7406(2) 0.0283(8) Uani 1 1 d .
N4 N 0.8969(3) 0.1544(7) 0.9114(2) 0.0343(9) Uani 1 1 d .
H4A H 0.9273 0.2980 0.9263 0.041 Uiso 1 1 calc R
C1 C 0.9042(4) -0.3557(9) 0.5918(3) 0.0370(11) Uani 1 1 d .
H1A H 0.9629 -0.4616 0.6201 0.044 Uiso 1 1 calc R
C2 C 0.8311(4) -0.3695(10) 0.5126(3) 0.0446(13) Uani 1 1 d .
H2B H 0.8402 -0.4833 0.4882 0.054 Uiso 1 1 calc R
C3 C 0.7435(4) -0.2117(11) 0.4697(3) 0.0440(12) Uani 1 1 d .
H3A H 0.6933 -0.2183 0.4161 0.053 Uiso 1 1 calc R
C4 C 0.7319(4) -0.0457(9) 0.5071(3) 0.0348(10) Uani 1 1 d .
C5 C 0.8092(3) -0.0440(9) 0.5870(3) 0.0330(10) Uani 1 1 d .
H5A H 0.8016 0.0687 0.6125 0.040 Uiso 1 1 calc R
C6 C 0.6362(3) 0.1235(11) 0.4642(3) 0.0431(12) Uani 1 1 d .
H6A H 0.6586 0.2825 0.4907 0.052 Uiso 1 1 calc R
H6B H 0.6073 0.1536 0.4128 0.052 Uiso 1 1 calc R
C7 C 0.5470(4) 0.0647(10) 0.5086(3) 0.0424(12) Uani 1 1 d .
C8 C 0.7905(3) -0.3530(8) 0.6932(3) 0.0323(10) Uani 1 1 d .
H8A H 0.7908 -0.4606 0.6629 0.039 Uiso 1 1 calc R
C9 C 0.7054(4) -0.3615(10) 0.6874(3) 0.0403(12) Uani 1 1 d .
H9A H 0.6492 -0.4710 0.6532 0.048 Uiso 1 1 calc R
C10 C 0.7050(4) -0.2062(9) 0.7329(3) 0.0391(11) Uani 1 1 d .
H10A H 0.6488 -0.2112 0.7303 0.047 Uiso 1 1 calc R
C11 C 0.7887(3) -0.0428(8) 0.7825(2) 0.0291(9) Uani 1 1 d .
C12 C 0.8701(3) -0.0430(8) 0.7840(2) 0.0303(10) Uani 1 1 d .
H12A H 0.9262 0.0686 0.8167 0.036 Uiso 1 1 calc R
C13 C 0.7914(3) 0.1286(10) 0.8340(3) 0.0370(11) Uani 1 1 d .
H13A H 0.7662 0.2921 0.8102 0.044 Uiso 1 1 calc R
H13B H 0.7427 0.0652 0.8378 0.044 Uiso 1 1 calc R
C14 C 0.9471(4) -0.0357(9) 0.9595(3) 0.0338(10) Uani 1 1 d .
O1W O 0.5334(3) 0.2862(8) 0.6822(2) 0.0684(12) Uani 1 1 d .
H1WA H 0.4863 0.3030 0.6526 0.050 Uiso 1 1 d .
H1WB H 0.5703 0.3093 0.7277 0.050 Uiso 1 1 d .

loop_
_atom_site_aniso_label
_atom_site_aniso_U_11
_atom_site_aniso_U_22
_atom_site_aniso_U_33
_atom_site_aniso_U_23
_atom_site_aniso_U_13
_atom_site_aniso_U_12
Br1 0.0364(4) 0.0244(3) 0.0466(4) 0.000 0.0276(3) 0.000
Br2 0.0852(6) 0.0551(5) 0.0806(6) 0.000 0.0713(6) 0.000
Cu1 0.0220(4) 0.0274(4) 0.0285(4) 0.000 0.0171(3) 0.000
O1 0.051(2) 0.082(3) 0.054(2) -0.033(2) 0.036(2) -0.028(2)
O2 0.044(2) 0.0363(19) 0.043(2) 0.0000(16) 0.0247(17) -0.0071(16)
N1 0.0277(18) 0.0297(18) 0.0323(19) 0.0008(18) 0.0208(16) 0.0015(18)
N2 0.0264(19) 0.055(3) 0.033(2) -0.011(2) 0.0176(18) -0.0066(19)
N3 0.0242(16) 0.0278(18) 0.0318(18) -0.0016(17) 0.0188(15) -0.0013(17)
N4 0.0326(19) 0.033(2) 0.035(2) -0.0039(18) 0.0226(18) -0.0024(18)
C1 0.037(2) 0.034(2) 0.044(3) 0.005(2) 0.030(2) 0.009(2)
C2 0.051(3) 0.049(3) 0.044(3) -0.010(3) 0.036(3) -0.006(3)
C3 0.036(2) 0.065(3) 0.031(2) -0.003(3) 0.023(2) -0.005(3)
C4 0.029(2) 0.041(3) 0.036(2) 0.001(2) 0.023(2) -0.001(2)
C5 0.030(2) 0.036(2) 0.035(2) -0.005(2) 0.023(2) -0.004(2)
C6 0.029(2) 0.057(3) 0.037(3) 0.005(3) 0.021(2) 0.002(2)
C7 0.027(2) 0.048(3) 0.039(3) -0.003(3) 0.018(2) 0.003(2)
C8 0.028(2) 0.031(2) 0.036(2) -0.007(2) 0.021(2) -0.004(2)
C9 0.029(2) 0.042(3) 0.045(3) -0.015(2) 0.023(2) -0.013(2)
C10 0.033(2) 0.042(3) 0.048(3) -0.003(3) 0.030(2) -0.001(2)
C11 0.026(2) 0.032(2) 0.027(2) 0.002(2) 0.0176(19) 0.003(2)
C12 0.026(2) 0.030(2) 0.028(2) -0.003(2) 0.0158(19) -0.003(2)
C13 0.030(2) 0.044(3) 0.032(2) -0.004(2) 0.019(2) 0.002(2)
C14 0.033(2) 0.038(3) 0.033(2) 0.001(2) 0.023(2) 0.002(2)
O1W 0.063(3) 0.077(3) 0.056(2) -0.008(2) 0.038(2) -0.005(2)

loop_
_atom_type_symbol
_atom_type_description
_atom_type_scat_dispersion_real
_atom_type_scat_dispersion_imag
_atom_type_scat_source
C C 0.0033 0.0016 'International Tables Vol C Tables 4.2.6.8 and 6.1.1.4'
H H 0.0000 0.0000 'International Tables Vol C Tables 4.2.6.8 and 6.1.1.4'
N N 0.0061 0.0033 'International Tables Vol C Tables 4.2.6.8 and 6.1.1.4'
O O 0.0106 0.0060 'International Tables Vol C Tables 4.2.6.8 and 6.1.1.4'
Cu Cu 0.3201 1.2651 'International Tables Vol C Tables 4.2.6.8 and 6.1.1.4'
Br Br -0.2901 2.4595 'International Tables Vol C Tables 4.2.6.8 and 6.1.1.4'

loop_
_geom_angle_atom_site_label_1
_geom_angle_atom_site_label_2
_geom_angle_atom_site_label_3
_geom_angle
_geom_angle_site_symmetry_1
_geom_angle_site_symmetry_3
Cu1 Br1 Cu1 180.000(1) . 1_565
N3 Cu1 N3 179.8(2) 2_756 .
N3 Cu1 N1 89.78(14) 2_756 2_756
N3 Cu1 N1 90.22(14) . 2_756
N3 Cu1 N1 90.22(14) 2_756 .
N3 Cu1 N1 89.78(14) . .
N1 Cu1 N1 179.9(2) 2_756 .
N3 Cu1 Br1 90.10(11) 2_756 .
N3 Cu1 Br1 90.10(11) . .
N1 Cu1 Br1 90.05(11) 2_756 .
N1 Cu1 Br1 90.05(11) . .
N3 Cu1 Br1 89.90(11) 2_756 1_545
N3 Cu1 Br1 89.90(11) . 1_545
N1 Cu1 Br1 89.95(11) 2_756 1_545
N1 Cu1 Br1 89.95(11) . 1_545
Br1 Cu1 Br1 180.0 . 1_545
C1 N1 C5 116.8(4) . .
C1 N1 Cu1 122.5(3) . .
C5 N1 Cu1 120.5(3) . .
C7 N2 C6 123.2(4) . .
C8 N3 C12 117.6(4) . .
C8 N3 Cu1 121.5(3) . .
C12 N3 Cu1 120.8(3) . .
C14 N4 C13 122.0(4) . .
N1 C1 C2 122.9(4) . .
C1 C2 C3 119.2(5) . .
C4 C3 C2 119.3(4) . .
C3 C4 C5 117.9(4) . .
C3 C4 C6 122.2(4) . .
C5 C4 C6 119.8(4) . .
N1 C5 C4 123.9(4) . .
N2 C6 C4 112.6(4) . .
O1 C7 N2 124.9(5) . .
O1 C7 C7 120.3(6) . 3_656
N2 C7 C7 114.9(6) . 3_656
N3 C8 C9 122.6(4) . .
C8 C9 C10 119.2(4) . .
C11 C10 C9 119.3(4) . .
C10 C11 C12 118.0(4) . .
C10 C11 C13 120.7(4) . .
C12 C11 C13 121.3(4) . .
N3 C12 C11 123.3(4) . .
N4 C13 C11 113.7(4) . .
O2 C14 N4 125.1(4) . .
O2 C14 C14 121.1(5) . 3_757
N4 C14 C14 113.8(5) . 3_757

loop_
_geom_bond_atom_site_label_1
_geom_bond_atom_site_label_2
_geom_bond_distance
_geom_bond_site_symmetry_2
Br1 Cu1 2.6759(11) .
Br1 Cu1 2.6869(11) 1_565
Cu1 N3 2.064(3) 2_756
Cu1 N3 2.064(3) .
Cu1 N1 2.086(4) 2_756
Cu1 N1 2.086(4) .
Cu1 Br1 2.6869(11) 1_545
O1 C7 1.233(6) .
O2 C14 1.234(6) .
N1 C1 1.344(6) .
N1 C5 1.347(6) .
N2 C7 1.314(6) .
N2 C6 1.441(6) .
N3 C8 1.335(5) .
N3 C12 1.345(5) .
N4 C14 1.319(6) .
N4 C13 1.457(6) .
C1 C2 1.374(7) .
C2 C3 1.386(7) .
C3 C4 1.372(7) .
C4 C5 1.386(6) .
C4 C6 1.510(6) .
C7 C7 1.541(10) 3_656
C8 C9 1.382(6) .
C9 C10 1.375(7) .
C10 C11 1.381(6) .
C11 C12 1.385(6) .
C11 C13 1.511(6) .
C14 C14 1.538(9) 3_757

loop_
_geom_hbond_atom_site_label_D
_geom_hbond_atom_site_label_H
_geom_hbond_atom_site_label_A
_geom_hbond_distance_DH
_geom_hbond_distance_HA
_geom_hbond_distance_DA
_geom_hbond_angle_DHA
_geom_hbond_site_symmetry_A
N2 H2A O1W 0.86 2.31 3.044(6) 142.7 3_656
N4 H4A O2 0.86 2.47 3.231(5) 147.3 1_565
